data_2022604
loop_
_publ_author_name
'van Terwingen, Steven'
'Ebel, Ben'
'Wang, Ruimin'
'Englert, Ulli'

_publ_section_title
;
 Weaving a 2D net of hydrogen and halogen bonds: cocrystal of a pyrazolium
 bromide with tetrafluorodiiodobenzene
;
_journal_coeditor_code OC3013
_journal_issue 6
_journal_name_full 'Acta Crystallographica Section C'
_journal_page_first
;
;
_journal_paper_doi 10.1107/S2053229622004648
_journal_volume 78
_journal_year 2022
_chemical_formula_iupac 'C11 H17 N2 O2 +, Br -'
_chemical_formula_moiety 'C11 H17 N2 O2 +, Br -'
_chemical_formula_sum 'C11 H17 Br N2 O2'
_chemical_formula_weight 289.17
_chemical_name_common 'Compound 2 (s20_37)'
_chemical_name_systematic
;
4-(2-Hydroxy-4-oxopent-2-en-3-yl)-1,3,5-trimethyl-1<i>H</i>-pyrazol-2-ium
bromide
;
_space_group_crystal_system orthorhombic
_space_group_IT_number 61
_space_group_name_Hall '-P 2ac 2ab'
_space_group_name_H-M_alt 'P b c a'
_atom_sites_solution_hydrogens mixed
_atom_sites_solution_primary dual
_audit_creation_method SHELXL-2018/3
_cell_angle_alpha 90
_cell_angle_beta 90
_cell_angle_gamma 90
_cell_formula_units_Z 8
_cell_length_a 8.859(4)
_cell_length_b 12.038(5)
_cell_length_c 23.805(10)
_cell_measurement_reflns_used 1801
_cell_measurement_temperature 100(2)
_cell_measurement_theta_max 23.65
_cell_measurement_theta_min 2.87
_cell_volume 2538.7(19)
_computing_cell_refinement
;
SAINT (Bruker, 2009)
;
_computing_data_collection
;
SMART (Bruker, 2009)
;
_computing_data_reduction
;
SAINT (Bruker, 2009)
;
_computing_molecular_graphics
;
PLATON (Spek, 2020)
;
_computing_structure_refinement
;
SHELXL2018 (Sheldrick, 2015<i>b</i>)
;
_computing_structure_solution
;
SHELXT2014 (Sheldrick, 2015<i>a</i>)
;
_diffrn_ambient_temperature 100(2)
_diffrn_measured_fraction_theta_full 1.000
_diffrn_measured_fraction_theta_max 0.999
_diffrn_measurement_device_type 'Bruker APEX CCD'
_diffrn_measurement_method '\w scans'
_diffrn_radiation_monochromator 'multilayer optics'
_diffrn_radiation_source microsource
_diffrn_radiation_type MoK\a
_diffrn_radiation_wavelength 0.71073
_diffrn_reflns_av_R_equivalents 0.0958
_diffrn_reflns_av_unetI/netI 0.0486
_diffrn_reflns_limit_h_max 10
_diffrn_reflns_limit_h_min -10
_diffrn_reflns_limit_k_max 14
_diffrn_reflns_limit_k_min -14
_diffrn_reflns_limit_l_max 28
_diffrn_reflns_limit_l_min -28
_diffrn_reflns_number 26167
_diffrn_reflns_theta_full 25.242
_diffrn_reflns_theta_max 25.352
_diffrn_reflns_theta_min 2.866
_exptl_absorpt_coefficient_mu 3.227
_exptl_absorpt_correction_T_max 0.7452
_exptl_absorpt_correction_T_min 0.5949
_exptl_absorpt_correction_type multi-scan
_exptl_absorpt_process_details
;
(SADABS; Bruker, 2008)
;
_exptl_crystal_colour colorless
_exptl_crystal_density_diffrn 1.513
_exptl_crystal_description block
_exptl_crystal_F_000 1184
_exptl_crystal_size_max 0.130
_exptl_crystal_size_mid 0.060
_exptl_crystal_size_min 0.030
_refine_diff_density_max 0.575
_refine_diff_density_min -0.578
_refine_ls_extinction_method none
_refine_ls_goodness_of_fit_ref 1.035
_refine_ls_hydrogen_treatment mixed
_refine_ls_matrix_type full
_refine_ls_number_parameters 156
_refine_ls_number_reflns 2321
_refine_ls_number_restraints 1
_refine_ls_restrained_S_all 1.035
_refine_ls_R_factor_all 0.0574
_refine_ls_R_factor_gt 0.0367
_refine_ls_shift/su_max 0.001
_refine_ls_shift/su_mean 0.000
_refine_ls_structure_factor_coef Fsqd
_refine_ls_weighting_details 'w=1/[\s^2^(Fo^2^)+(0.0363P)^2^+4.2695P] where P=(Fo^2^+2Fc^2^)/3'
_refine_ls_weighting_scheme calc
_refine_ls_wR_factor_gt 0.0877
_refine_ls_wR_factor_ref 0.0993
_reflns_number_gt 1647
_reflns_number_total 2321
_reflns_threshold_expression 'I > 2\s(I)'
_cod_data_source_file oc3013sup1.cif
_cod_data_source_block 2
_cod_original_cell_volume 2538.7(18)
_cod_database_code 2022604
_shelx_space_group_comment
;
The symmetry employed for this shelxl refinement is uniquely defined
by the following loop, which should always be used as a source of
symmetry information in preference to the above space-group names.
They are only intended as comments.
;
_shelx_estimated_absorpt_t_min 0.679
_shelx_estimated_absorpt_t_max 0.909

loop_
_space_group_symop_operation_xyz
'x, y, z'
'-x+1/2, -y, z+1/2'
'-x, y+1/2, -z+1/2'
'x+1/2, -y+1/2, -z'
'-x, -y, -z'
'x-1/2, y, -z-1/2'
'x, -y-1/2, z-1/2'
'-x-1/2, y-1/2, z'

loop_
_atom_site_type_symbol
_atom_site_label
_atom_site_fract_x
_atom_site_fract_y
_atom_site_fract_z
_atom_site_U_iso_or_equiv
_atom_site_adp_type
_atom_site_calc_flag
_atom_site_occupancy
_atom_site_disorder_assembly
_atom_site_disorder_group
Br Br1 0.49971(4) 0.20029(3) 0.55685(2) 0.02110(15) Uani d 1 . .
O O1 0.6800(3) 0.4078(2) 0.21800(10) 0.0216(6) Uani d 1 . .
H H1 0.611(4) 0.460(3) 0.2129(17) 0.032 Uiso d 1 . .
O O2 0.4896(3) 0.5558(2) 0.23314(10) 0.0224(6) Uani d 1 . .
N N1 0.5571(3) 0.3617(3) 0.45444(13) 0.0161(6) Uani d 1 . .
H H1N 0.534(5) 0.313(3) 0.4838(18) 0.024 Uiso d 1 . .
N N2 0.6585(3) 0.4451(2) 0.46080(12) 0.0160(6) Uani d 1 . .
C C1 0.7928(4) 0.3056(3) 0.29197(16) 0.0214(9) Uani d 1 . .
H H1A 0.741378 0.233562 0.292093 0.032 Uiso calc 1 . .
H H1B 0.827930 0.322966 0.330012 0.032 Uiso calc 1 . .
H H1C 0.879453 0.302609 0.266406 0.032 Uiso calc 1 . .
C C2 0.6859(4) 0.3935(3) 0.27278(14) 0.0175(8) Uani d 1 . .
C C3 0.5953(4) 0.4555(3) 0.30897(14) 0.0144(7) Uani d 1 . .
C C4 0.4958(4) 0.5384(3) 0.28592(15) 0.0177(7) Uani d 1 . .
C C5 0.3974(4) 0.6068(3) 0.32370(15) 0.0210(8) Uani d 1 . .
H H5A 0.335758 0.657283 0.300967 0.031 Uiso calc 1 . .
H H5B 0.460722 0.650082 0.349375 0.031 Uiso calc 1 . .
H H5C 0.331301 0.557663 0.345451 0.031 Uiso calc 1 . .
C C6 0.4057(4) 0.2711(3) 0.37965(15) 0.0206(8) Uani d 1 . .
H H6A 0.382842 0.218494 0.409882 0.031 Uiso calc 1 . .
H H6B 0.447140 0.230860 0.347371 0.031 Uiso calc 1 . .
H H6C 0.313051 0.309635 0.368402 0.031 Uiso calc 1 . .
C C7 0.5191(4) 0.3544(3) 0.40001(15) 0.0159(8) Uani d 1 . .
C C8 0.5998(4) 0.4351(3) 0.37032(14) 0.0148(7) Uani d 1 . .
C C9 0.6881(4) 0.4899(3) 0.41042(15) 0.0171(8) Uani d 1 . .
C C10 0.8022(4) 0.5799(3) 0.40332(15) 0.0211(8) Uani d 1 . .
H H10A 0.758786 0.650787 0.415482 0.032 Uiso calc 1 . .
H H10B 0.831351 0.584958 0.363695 0.032 Uiso calc 1 . .
H H10C 0.891390 0.562995 0.426119 0.032 Uiso calc 1 . .
C C11 0.7281(4) 0.4669(3) 0.51589(15) 0.0203(8) Uani d 1 . .
H H11A 0.822524 0.424956 0.518996 0.030 Uiso calc 1 . .
H H11B 0.658764 0.443650 0.545752 0.030 Uiso calc 1 . .
H H11C 0.749179 0.546439 0.519574 0.030 Uiso calc 1 . .

loop_
_atom_site_aniso_label
_atom_site_aniso_U_11
_atom_site_aniso_U_22
_atom_site_aniso_U_33
_atom_site_aniso_U_12
_atom_site_aniso_U_13
_atom_site_aniso_U_23
Br1 0.0193(2) 0.0250(2) 0.0190(2) -0.00499(17) 0.00065(16) 0.00112(14)
O1 0.0160(14) 0.0310(16) 0.0177(13) 0.0033(11) 0.0015(11) 0.0013(11)
O2 0.0203(14) 0.0294(14) 0.0176(13) 0.0039(12) -0.0024(11) 0.0036(11)
N1 0.0106(14) 0.0210(17) 0.0168(16) 0.0002(13) 0.0022(12) 0.0017(14)
N2 0.0148(15) 0.0185(15) 0.0146(15) 0.0004(13) -0.0005(12) -0.0005(13)
C1 0.018(2) 0.025(2) 0.021(2) 0.0026(17) 0.0021(16) -0.0004(16)
C2 0.0110(17) 0.0235(19) 0.0179(19) -0.0056(15) -0.0021(14) 0.0014(15)
C3 0.0100(17) 0.0175(18) 0.0156(18) -0.0022(14) -0.0018(14) -0.0003(15)
C4 0.0128(17) 0.0183(17) 0.0219(18) -0.0050(16) -0.0025(15) 0.0020(14)
C5 0.0194(19) 0.022(2) 0.0211(19) 0.0065(16) -0.0018(15) -0.0015(16)
C6 0.016(2) 0.025(2) 0.0208(19) -0.0035(16) -0.0020(15) 0.0030(16)
C7 0.0090(18) 0.0204(18) 0.0182(18) 0.0030(14) 0.0002(14) 0.0001(15)
C8 0.0067(16) 0.0195(19) 0.0183(18) 0.0020(14) -0.0006(14) 0.0006(15)
C9 0.0102(17) 0.0204(19) 0.0208(19) 0.0046(15) -0.0009(14) 0.0013(15)
C10 0.0184(19) 0.023(2) 0.022(2) -0.0030(16) -0.0037(16) 0.0018(16)
C11 0.0169(19) 0.028(2) 0.0158(18) 0.0041(16) -0.0046(15) -0.0032(15)

loop_
_atom_type_symbol
_atom_type_description
_atom_type_scat_dispersion_real
_atom_type_scat_dispersion_imag
_atom_type_scat_source
C C 0.0033 0.0016 'International Tables Vol C Tables 4.2.6.8 and 6.1.1.4'
H H 0.0000 0.0000 'International Tables Vol C Tables 4.2.6.8 and 6.1.1.4'
N N 0.0061 0.0033 'International Tables Vol C Tables 4.2.6.8 and 6.1.1.4'
O O 0.0106 0.0060 'International Tables Vol C Tables 4.2.6.8 and 6.1.1.4'
Br Br -0.2901 2.4595 'International Tables Vol C Tables 4.2.6.8 and 6.1.1.4'

loop_
_geom_angle_atom_site_label_1
_geom_angle_atom_site_label_2
_geom_angle_atom_site_label_3
_geom_angle_site_symmetry_1
_geom_angle_site_symmetry_3
_geom_angle
_geom_angle_publ_flag
C2 O1 H1 . . 105(3) ?
C7 N1 N2 . . 108.8(3) ?
C7 N1 H1N . . 129(3) ?
N2 N1 H1N . . 122(3) ?
C9 N2 N1 . . 109.1(3) ?
C9 N2 C11 . . 130.0(3) ?
N1 N2 C11 . . 120.6(3) ?
C2 C1 H1A . . 109.5 ?
C2 C1 H1B . . 109.5 ?
H1A C1 H1B . . 109.5 ?
C2 C1 H1C . . 109.5 ?
H1A C1 H1C . . 109.5 ?
H1B C1 H1C . . 109.5 ?
O1 C2 C3 . . 121.3(3) ?
O1 C2 C1 . . 114.9(3) ?
C3 C2 C1 . . 123.8(3) ?
C2 C3 C4 . . 119.2(3) ?
C2 C3 C8 . . 120.3(3) ?
C4 C3 C8 . . 120.5(3) ?
O2 C4 C3 . . 121.0(3) ?
O2 C4 C5 . . 118.5(3) ?
C3 C4 C5 . . 120.5(3) ?
C4 C5 H5A . . 109.5 ?
C4 C5 H5B . . 109.5 ?
H5A C5 H5B . . 109.5 ?
C4 C5 H5C . . 109.5 ?
H5A C5 H5C . . 109.5 ?
H5B C5 H5C . . 109.5 ?
C7 C6 H6A . . 109.5 ?
C7 C6 H6B . . 109.5 ?
H6A C6 H6B . . 109.5 ?
C7 C6 H6C . . 109.5 ?
H6A C6 H6C . . 109.5 ?
H6B C6 H6C . . 109.5 ?
N1 C7 C8 . . 108.3(3) ?
N1 C7 C6 . . 121.6(3) ?
C8 C7 C6 . . 130.1(3) ?
C7 C8 C9 . . 105.6(3) ?
C7 C8 C3 . . 126.9(3) ?
C9 C8 C3 . . 127.5(3) ?
N2 C9 C8 . . 108.1(3) ?
N2 C9 C10 . . 121.8(3) ?
C8 C9 C10 . . 130.1(3) ?
C9 C10 H10A . . 109.5 ?
C9 C10 H10B . . 109.5 ?
H10A C10 H10B . . 109.5 ?
C9 C10 H10C . . 109.5 ?
H10A C10 H10C . . 109.5 ?
H10B C10 H10C . . 109.5 ?
N2 C11 H11A . . 109.5 ?
N2 C11 H11B . . 109.5 ?
H11A C11 H11B . . 109.5 ?
N2 C11 H11C . . 109.5 ?
H11A C11 H11C . . 109.5 ?
H11B C11 H11C . . 109.5 ?

loop_
_geom_bond_atom_site_label_1
_geom_bond_atom_site_label_2
_geom_bond_site_symmetry_2
_geom_bond_distance
_geom_bond_publ_flag
O1 C2 . 1.316(4) ?
O1 H1 . 0.884(19) ?
O2 C4 . 1.275(4) ?
N1 C7 . 1.342(5) ?
N1 N2 . 1.356(4) ?
N1 H1N . 0.93(4) ?
N2 C9 . 1.341(4) ?
N2 C11 . 1.472(4) ?
C1 C2 . 1.492(5) ?
C1 H1A . 0.9800 ?
C1 H1B . 0.9800 ?
C1 H1C . 0.9800 ?
C2 C3 . 1.394(5) ?
C3 C4 . 1.440(5) ?
C3 C8 . 1.482(5) ?
C4 C5 . 1.499(5) ?
C5 H5A . 0.9800 ?
C5 H5B . 0.9800 ?
C5 H5C . 0.9800 ?
C6 C7 . 1.499(5) ?
C6 H6A . 0.9800 ?
C6 H6B . 0.9800 ?
C6 H6C . 0.9800 ?
C7 C8 . 1.398(5) ?
C8 C9 . 1.400(5) ?
C9 C10 . 1.490(5) ?
C10 H10A . 0.9800 ?
C10 H10B . 0.9800 ?
C10 H10C . 0.9800 ?
C11 H11A . 0.9800 ?
C11 H11B . 0.9800 ?
C11 H11C . 0.9800 ?

loop_
_geom_hbond_atom_site_label_D
_geom_hbond_atom_site_label_H
_geom_hbond_atom_site_label_A
_geom_hbond_site_symmetry_A
_geom_hbond_distance_DH
_geom_hbond_distance_HA
_geom_hbond_distance_DA
_geom_hbond_angle_DHA
_geom_hbond_publ_flag
O1 H1 O2 . 0.884(19) 1.65(2) 2.479(4) 155(4) yes
N1 H1N Br1 . 0.93(4) 2.23(4) 3.159(3) 174(4) yes

_cod_database_fobs_code 2022604
